data_7122850
loop_
_publ_author_name
'Cosimi, Elena'
'Trapp, Nils'
'Ebert, Marc-Olivier'
'Wennemers, Helma'

_publ_section_title
;
 Combined Experimental and Theoretical Study of Long-Range H F
 Interactions in \a Fluoro Amides
;
_journal_name_full 'Chemical Communications'
_journal_paper_doi 10.1039/C8CC09987A
_journal_year 2019
_chemical_formula_moiety 'C9 H8 F2 O S'
_chemical_formula_sum 'C9 H8 F2 O S'
_chemical_formula_weight 202.21
_space_group_crystal_system monoclinic
_space_group_IT_number 14
_space_group_name_Hall '-P 2ybc'
_space_group_name_H-M_alt 'P 1 21/c 1'
_symmetry_space_group_name_Hall '-P 2ybc'
_symmetry_space_group_name_H-M 'P 1 21/c 1'
_atom_sites_solution_hydrogens geom
_atom_sites_solution_primary dual
_audit_creation_date 2018-03-23
_audit_creation_method
;
Olex2 1.2
(compiled 2017.08.10 svn.r3458 for OlexSys, GUI svn.r5381)
;
_audit_update_record
;
2018-12-13 deposited with the CCDC.
2019-01-16 downloaded from the CCDC.
;
_cell_angle_alpha 90
_cell_angle_beta 94.2920(10)
_cell_angle_gamma 90
_cell_formula_units_Z 4
_cell_length_a 5.73090(10)
_cell_length_b 15.2234(2)
_cell_length_c 10.32150(10)
_cell_measurement_reflns_used 14430
_cell_measurement_temperature 100.0(1)
_cell_measurement_theta_max 78.9540
_cell_measurement_theta_min 5.8010
_cell_volume 897.96(2)
_computing_cell_refinement 'CrysAlisPro 1.171.39.31d (Rigaku OD, 2017)'
_computing_data_collection 'CrysAlisPro 1.171.39.31d (Rigaku OD, 2017)'
_computing_data_reduction 'CrysAlisPro 1.171.39.31d (Rigaku OD, 2017)'
_computing_molecular_graphics 'Olex2 (Dolomanov et al., 2009)'
_computing_publication_material 'Olex2 (Dolomanov et al., 2009)'
_computing_structure_refinement 'XL (Sheldrick, 2008)'
_computing_structure_solution 'ShelXT (Sheldrick, 2015)'
_diffrn_ambient_environment N~2~
_diffrn_ambient_temperature 100.0(1)
_diffrn_detector 'CCD plate'
_diffrn_detector_type 'Pilatus 300K'
_diffrn_measured_fraction_theta_full 1.000
_diffrn_measured_fraction_theta_max 0.978
_diffrn_measurement_details
;
List of Runs (angles in degrees, time in seconds):

  # Type    Start    End  Width  t~exp~   \w     \q     \k     \f   Frames
#--------------------------------------------------------------------------
  1  \w     64.00  99.00   0.50    0.24    --   82.00  63.00  86.18   70
  2  \w    119.00 144.00   0.50    0.24    --   82.00  63.00  86.18   50
  3  \w     86.00 115.00   0.50    0.24    --  110.00  77.00  90.00   58
  4  \w    153.00 178.00   0.50    0.24    --  110.00  57.00 120.00   50
  5  \w    134.00 176.00   0.50    0.24    --  110.00  77.00 -30.00   84
  6  \w     87.00 131.00   0.50    0.24    --  110.00  77.00-180.00   88
  7  \w     95.00 133.00   0.50    0.24    --  110.00  57.00-180.00   76
  8  \w    137.00 177.00   0.50    0.24    --  110.00  57.00-180.00   80
  9  \w    124.00 164.00   0.50    0.24    --  110.00  77.00-150.00   80
 10  \w     89.00 115.00   0.50    0.24    --  110.00  77.00-150.00   52
 11  \w     86.00 113.00   0.50    0.24    --  110.00  77.00 -30.00   54
 12  \w     86.00 112.00   0.50    0.24    --  110.00  77.00 -60.00   52
 13  \w    125.00 172.00   0.50    0.24    --  110.00  77.00 -60.00   94
 14  \w    122.00 175.00   0.50    0.24    --  110.00  77.00  30.00  106
 15  \w     87.00 114.00   0.50    0.24    --  110.00  77.00  30.00   54
 16  \w     99.00 145.00   0.50    0.24    --  110.00  38.00  60.00   92
 17  \w     86.00 168.00   0.50    0.24    --  110.00  77.00 120.00  164
 18  \w     95.00 129.00   0.50    0.24    --  110.00  57.00 120.00   68
 19  \w     86.00 171.00   0.50    0.24    --  110.00  77.00   0.00  170
 20  \w     98.00 125.00   0.50    0.24    --  110.00  38.00 -30.00   54
 21  \w     86.00 112.00   0.50    0.24    --  110.00  77.00 -90.00   52
 22  \w    100.00 130.00   0.50    0.24    --  110.00  38.00-120.00   60
 23  \w    123.00 173.00   0.50    0.24    --  110.00  77.00 -90.00  100
 24  \w     94.00 130.00   0.50    0.24    --  110.00  57.00   0.00   72
 25  \w     86.00 134.00   0.50    0.24    --  110.00  77.00  60.00   96
 26  \w    144.00 175.00   0.50    0.24    --  110.00  77.00  60.00   62
 27  \w    124.00 176.00   0.50    0.24    --  110.00  77.00 150.00  104
 28  \w     86.00 112.00   0.50    0.24    --  110.00  77.00 150.00   52
 29  \w    102.00 141.00   0.50    0.24    --  110.00  57.00 -90.00   78
 30  \w     88.00 143.00   0.50    0.24    --  110.00  77.00-120.00  110
 31  \w     12.00  40.00   0.50    0.10    --   38.00  82.00  55.17   56
 32  \w     11.00  37.00   0.50    0.10    --   38.00  84.00  93.17   52
 33  \w     96.00 140.00   0.50    0.24    --  110.00  57.00 -30.00   88
 34  \w     12.00  38.00   0.50    0.10    --   38.00  83.00 131.59   52
 35  \w     13.00  41.00   0.50    0.10    --   38.00  81.00 178.34   56
 36  \w   -122.00 -35.00   0.50    0.10    --  -49.37 178.00 150.00  174
 37  \w    -93.00 -20.00   0.50    0.24    --  -70.00 125.00  90.00  146
 38  \w    132.00 176.00   0.50    0.24    --  110.00  77.00  90.00   88
 39  \w    100.00 127.00   0.50    0.24    --  110.00  38.00-180.00   54
 40  \w     24.00 113.00   0.50    0.10    --   46.00  73.00 -95.59  178
 41  \w     28.00 117.00   0.50    0.10    --   50.00  73.00 -68.41  178
 42  \w     29.00 117.00   0.50    0.10    --   50.00  72.00 -33.45  176
 43  \w     37.00 125.00   0.50    0.10    --   49.37  38.00 -90.00  176
 44  \w     37.00 125.00   0.50    0.10    --   49.37  19.00  60.00  176
 45  \w     92.00 118.00   0.50    0.24    --  110.00-125.00   0.00   52
 46  \w     46.00 108.00   0.50    0.24    --  110.00 -99.00  90.00  124
 47  \w     59.00  84.00   0.50    0.24    --  110.00-125.00   0.00   50
 48  \w     82.00 109.00   0.50    0.24    --  110.00 -99.00-180.00   54
 49  \w     40.00  77.00   0.50    0.24    --  110.00 -99.00-180.00   74
 50  \w     55.00  95.00   0.50    0.24    --  110.00 -99.00-150.00   80
 51  \w     45.00  92.00   0.50    0.24    --  110.00 -99.00 -90.00   94
 52  \w     42.00  97.00   0.50    0.24    --  110.00 -99.00   0.00  110
 53  \w     57.00 122.00   0.50    0.10    --   49.37-178.00 120.00  130
 54  \w    102.00 127.00   0.50    0.24    --  110.00 -77.00  30.00   50
 55  \w     49.00  76.00   0.50    0.24    --  110.00 -57.00  60.00   54
 56  \w     45.00  72.00   0.50    0.24    --  110.00 -77.00  30.00   54
 57  \w     44.00  69.00   0.50    0.24    --  110.00 -57.00 -30.00   50
 58  \w   -125.00 -37.00   0.50    0.10    --  -49.37 -19.00-180.00  176
 59  \w    -79.00 -51.00   0.50    0.24    --  -70.00 -67.00-114.88   56
 60  \w    -78.00 -50.00   0.50    0.24    --  -70.00 -68.00 -97.22   56
 61  \w    -83.00 -56.00   0.50    0.24    --  -70.00 -55.00 -53.15   54
 62  \w    -73.00 -48.00   0.50    0.24    --  -70.00 -72.00  32.19   50
 63  \w    -74.00 -48.00   0.50    0.24    --  -70.00 -73.00  80.50   52
 64  \w    -77.00 -51.00   0.50    0.24    --  -70.00 -66.00 107.06   52
 65  \w    -83.00 -50.00   0.50    0.24    --  -70.00 -71.00  51.01   66
 66  \w    -81.00 -49.00   0.50    0.24    --  -70.00 -71.00  13.22   64
 67  \w   -115.00 -89.00   0.50    0.24    --  -70.00 -72.00  32.19   52
 68  \w    -81.00 -50.00   0.50    0.24    --  -70.00 -71.00 163.03   62
 69  \w    -87.00 -49.00   0.50    0.24    --  -70.00 -71.00  -9.49   76
 70  \w    -85.00 -59.00   0.50    0.24    --  -70.00 -57.00 120.00   52
 71  \w    -80.00 -53.00   0.50    0.24    --  -70.00 -63.00 -77.16   54
 72  \w    -74.00 -48.00   0.50    0.24    --  -70.00 -73.00-160.22   52
 73  \w   -103.00 -48.00   0.50    0.24    --  -70.00 -73.00-138.34  110
 74  \w   -134.00 -99.00   0.50    0.24    --  -70.00 -73.00-160.22   70
 75  \w   -127.00 -38.00   0.50    0.10    --  -58.00 -67.00 139.12  178
;
_diffrn_measurement_device 'four-circle diffractometer'
_diffrn_measurement_device_type 'XtaLAB Synergy, Dualflex, Pilatus 300K'
_diffrn_measurement_method '\w scans'
_diffrn_orient_matrix_type 'CrysAlisPro convention (1999,Acta A55,543-557)'
_diffrn_orient_matrix_UB_11 0.0156561000
_diffrn_orient_matrix_UB_12 0.0807464000
_diffrn_orient_matrix_UB_13 -0.0888232000
_diffrn_orient_matrix_UB_21 0.0613496000
_diffrn_orient_matrix_UB_22 0.0581917000
_diffrn_orient_matrix_UB_23 0.1199399000
_diffrn_orient_matrix_UB_31 0.2619985000
_diffrn_orient_matrix_UB_32 -0.0183653000
_diffrn_orient_matrix_UB_33 -0.0112785000
_diffrn_radiation_monochromator mirror
_diffrn_radiation_probe x-ray
_diffrn_radiation_type CuK\a
_diffrn_radiation_wavelength 1.54184
_diffrn_reflns_av_R_equivalents 0.0406
_diffrn_reflns_av_unetI/netI 0.0168
_diffrn_reflns_Laue_measured_fraction_full 1.000
_diffrn_reflns_Laue_measured_fraction_max 0.978
_diffrn_reflns_limit_h_max 7
_diffrn_reflns_limit_h_min -6
_diffrn_reflns_limit_k_max 19
_diffrn_reflns_limit_k_min -19
_diffrn_reflns_limit_l_max 13
_diffrn_reflns_limit_l_min -13
_diffrn_reflns_number 20439
_diffrn_reflns_point_group_measured_fraction_full 1.000
_diffrn_reflns_point_group_measured_fraction_max 0.978
_diffrn_reflns_theta_full 67.684
_diffrn_reflns_theta_max 79.623
_diffrn_reflns_theta_min 5.187
_diffrn_source 'micro-focus sealed X-ray tube'
_diffrn_source_type 'PhotonJet (Cu) X-ray Source'
_exptl_absorpt_coefficient_mu 3.156
_exptl_absorpt_correction_T_max 1.000
_exptl_absorpt_correction_T_min 0.620
_exptl_absorpt_correction_type gaussian
_exptl_absorpt_process_details
;
CrysAlisPro 1.171.39.31d (Rigaku Oxford Diffraction, 2017)
Numerical absorption correction based on gaussian integration over
            a multifaceted crystal model
Empirical absorption correction using spherical harmonics,
 implemented in SCALE3 ABSPACK scaling algorithm.
;
_exptl_crystal_colour 'clear colourless'
_exptl_crystal_colour_lustre clear
_exptl_crystal_colour_primary colourless
_exptl_crystal_density_diffrn 1.496
_exptl_crystal_description block
_exptl_crystal_F_000 416
_exptl_crystal_size_max 0.169
_exptl_crystal_size_mid 0.101
_exptl_crystal_size_min 0.061
_refine_diff_density_max 0.607
_refine_diff_density_min -0.302
_refine_diff_density_rms 0.064
_refine_ls_extinction_method none
_refine_ls_goodness_of_fit_ref 1.098
_refine_ls_hydrogen_treatment constr
_refine_ls_matrix_type full
_refine_ls_number_parameters 119
_refine_ls_number_reflns 1915
_refine_ls_number_restraints 0
_refine_ls_restrained_S_all 1.098
_refine_ls_R_factor_all 0.0459
_refine_ls_R_factor_gt 0.0448
_refine_ls_shift/su_max 0.000
_refine_ls_shift/su_mean 0.000
_refine_ls_structure_factor_coef Fsqd
_refine_ls_weighting_details 'w=1/[\s^2^(Fo^2^)+(0.0577P)^2^+0.9494P] where P=(Fo^2^+2Fc^2^)/3'
_refine_ls_weighting_scheme calc
_refine_ls_wR_factor_gt 0.1196
_refine_ls_wR_factor_ref 0.1203
_reflns_Friedel_coverage 0.000
_reflns_number_gt 1843
_reflns_number_total 1915
_reflns_threshold_expression 'I > 2\s(I)'
_cod_data_source_file c8cc09987a2.cif
_cod_data_source_block w200318_1_1
_cod_database_code 7122850
_shelx_shelxl_version_number 2014/7
_chemical_oxdiff_formula C9H8F2OS
_shelx_space_group_comment
;
The symmetry employed for this shelxl refinement is uniquely defined
by the following loop, which should always be used as a source of
symmetry information in preference to the above space-group names.
They are only intended as comments.
;
_reflns_odcompleteness_completeness 100.00
_reflns_odcompleteness_iscentric 1
_reflns_odcompleteness_theta 66.97
_olex2_refinement_description
;
1. Fixed Uiso
 At 1.2 times of:
  All C(H) groups
 At 1.5 times of:
  All C(H,H,H) groups
2.a Ternary CH refined with riding coordinates:
 C2(H2)
2.b Aromatic/amide H refined with riding coordinates:
 C6(H6), C7(H7), C9(H9), C8(H8)
2.c Idealised Me refined as rotating group:
 C1(H1A,H1B,H1C)
;
_olex2_date_sample_data_collection 2018-03-20
_olex2_date_sample_submission 2018-03-20
_olex2_submission_original_sample_id w200318_1_1
_olex2_submission_special_instructions 'No special instructions were received'
_oxdiff_exptl_absorpt_empirical_details
;
Empirical correction (ABSPACK) includes:
- Absorption correction using spherical harmonics
- Frame scaling
- Detector area scaling
;
_oxdiff_exptl_absorpt_empirical_full_max 1.280
_oxdiff_exptl_absorpt_empirical_full_min 0.839

loop_
_space_group_symop_operation_xyz
'x, y, z'
'-x, y+1/2, -z+1/2'
'-x, -y, -z'
'x, -y-1/2, z-1/2'

loop_
_atom_site_label
_atom_site_type_symbol
_atom_site_fract_x
_atom_site_fract_y
_atom_site_fract_z
_atom_site_U_iso_or_equiv
_atom_site_adp_type
_atom_site_occupancy
_atom_site_site_symmetry_order
_atom_site_calc_flag
_atom_site_refinement_flags_posn
S1 S 0.53143(9) 0.40593(4) 0.35895(5) 0.02884(18) Uani 1 1 d .
F1 F 0.8881(2) 0.46678(9) 0.18100(13) 0.0330(3) Uani 1 1 d .
F2 F 0.6273(3) 0.37231(12) 0.61511(13) 0.0477(4) Uani 1 1 d .
O1 O 0.8929(3) 0.29780(11) 0.34028(14) 0.0324(4) Uani 1 1 d .
C4 C 0.5321(4) 0.39006(14) 0.18911(19) 0.0233(4) Uani 1 1 d .
C5 C 0.7088(4) 0.42278(13) 0.1176(2) 0.0242(4) Uani 1 1 d .
C6 C 0.7070(4) 0.41233(14) -0.0147(2) 0.0275(4) Uani 1 1 d .
H6 H 0.8283 0.4344 -0.0602 0.033 Uiso 1 1 calc R
C7 C 0.5208(4) 0.36829(15) -0.0791(2) 0.0294(5) Uani 1 1 d .
H7 H 0.5167 0.3609 -0.1686 0.035 Uiso 1 1 calc R
C9 C 0.3469(4) 0.34598(14) 0.1236(2) 0.0265(4) Uani 1 1 d .
H9 H 0.2266 0.3235 0.1695 0.032 Uiso 1 1 calc R
C3 C 0.7716(4) 0.33624(16) 0.4118(2) 0.0294(5) Uani 1 1 d .
C8 C 0.3406(4) 0.33524(15) -0.0107(2) 0.0291(5) Uani 1 1 d .
H8 H 0.2159 0.3060 -0.0544 0.035 Uiso 1 1 calc R
C2 C 0.8139(4) 0.32984(16) 0.5590(2) 0.0315(5) Uani 1 1 d .
H2 H 0.8177 0.2679 0.5849 0.038 Uiso 1 1 calc R
C1 C 1.0375(5) 0.37299(18) 0.6073(2) 0.0393(6) Uani 1 1 d .
H1A H 1.0285 0.4348 0.5890 0.059 Uiso 1 1 calc GR
H1B H 1.1647 0.3478 0.5646 0.059 Uiso 1 1 calc GR
H1C H 1.0632 0.3642 0.6994 0.059 Uiso 1 1 calc GR

loop_
_atom_site_aniso_label
_atom_site_aniso_U_11
_atom_site_aniso_U_22
_atom_site_aniso_U_33
_atom_site_aniso_U_23
_atom_site_aniso_U_13
_atom_site_aniso_U_12
S1 0.0248(3) 0.0407(3) 0.0217(3) -0.00182(19) 0.00623(19) 0.0063(2)
F1 0.0266(7) 0.0367(7) 0.0359(7) -0.0022(5) 0.0051(5) -0.0088(5)
F2 0.0353(8) 0.0848(12) 0.0241(7) -0.0004(7) 0.0094(6) 0.0141(8)
O1 0.0259(8) 0.0462(9) 0.0258(8) 0.0025(7) 0.0058(6) 0.0088(7)
C4 0.0209(10) 0.0278(10) 0.0217(9) 0.0015(7) 0.0051(7) 0.0042(8)
C5 0.0191(10) 0.0252(9) 0.0286(10) 0.0003(8) 0.0038(8) -0.0003(7)
C6 0.0258(11) 0.0309(10) 0.0272(10) 0.0059(8) 0.0106(8) 0.0028(8)
C7 0.0298(11) 0.0375(12) 0.0211(10) 0.0023(8) 0.0040(8) 0.0053(9)
C9 0.0198(10) 0.0333(11) 0.0273(10) 0.0048(8) 0.0066(8) 0.0009(8)
C3 0.0240(11) 0.0403(12) 0.0244(10) 0.0013(9) 0.0049(8) -0.0007(9)
C8 0.0233(10) 0.0371(11) 0.0266(10) 0.0006(8) 0.0005(8) 0.0004(8)
C2 0.0288(12) 0.0397(12) 0.0267(11) 0.0005(9) 0.0065(8) 0.0019(9)
C1 0.0380(14) 0.0496(15) 0.0297(12) -0.0032(10) -0.0001(10) -0.0035(11)

loop_
_atom_type_symbol
_atom_type_description
_atom_type_scat_dispersion_real
_atom_type_scat_dispersion_imag
_atom_type_scat_source
C C 0.0181 0.0091 'International Tables Vol C Tables 4.2.6.8 and 6.1.1.4'
H H 0.0000 0.0000 'International Tables Vol C Tables 4.2.6.8 and 6.1.1.4'
F F 0.0727 0.0534 'International Tables Vol C Tables 4.2.6.8 and 6.1.1.4'
O O 0.0492 0.0322 'International Tables Vol C Tables 4.2.6.8 and 6.1.1.4'
S S 0.3331 0.5567 'International Tables Vol C Tables 4.2.6.8 and 6.1.1.4'

loop_
_exptl_crystal_face_index_h
_exptl_crystal_face_index_k
_exptl_crystal_face_index_l
_exptl_crystal_face_perp_dist
0 10 0 0.0155
0 -8 4 0.0252
4 1 -2 0.0789
0 3 6 0.0450
-1 4 6 0.0541
2 -3 -6 0.0465
-1 -2 -6 0.0463
1 -3 -6 0.0407
3 1 5 0.0758
-3 2 2 0.0779
0 3 -6 0.0416
-1 9 -2 0.0316
1 8 -3 0.0328
4 2 0 0.0797
-2 -5 -4 0.0664
-3 -1 -2 0.0812
2 0 -6 0.0375
-1 1 -6 0.0424
-4 3 0 0.0719

loop_
_geom_angle_atom_site_label_1
_geom_angle_atom_site_label_2
_geom_angle_atom_site_label_3
_geom_angle
C4 S1 C3 99.33(10)
C5 C4 S1 122.21(16)
C9 C4 S1 119.35(16)
C9 C4 C5 118.41(18)
F1 C5 C4 118.54(18)
F1 C5 C6 119.10(19)
C6 C5 C4 122.4(2)
C5 C6 H6 120.7
C5 C6 C7 118.69(19)
C7 C6 H6 120.7
C6 C7 H7 119.8
C6 C7 C8 120.4(2)
C8 C7 H7 119.8
C4 C9 H9 119.9
C4 C9 C8 120.20(19)
C8 C9 H9 119.9
O1 C3 S1 124.59(17)
O1 C3 C2 121.6(2)
C2 C3 S1 113.76(16)
C7 C8 C9 119.9(2)
C7 C8 H8 120.1
C9 C8 H8 120.1
F2 C2 C3 108.12(18)
F2 C2 H2 109.4
F2 C2 C1 108.6(2)
C3 C2 H2 109.4
C1 C2 C3 111.9(2)
C1 C2 H2 109.4
C2 C1 H1A 109.5
C2 C1 H1B 109.5
C2 C1 H1C 109.5
H1A C1 H1B 109.5
H1A C1 H1C 109.5
H1B C1 H1C 109.5

loop_
_geom_bond_atom_site_label_1
_geom_bond_atom_site_label_2
_geom_bond_distance
S1 C4 1.770(2)
S1 C3 1.790(2)
F1 C5 1.354(2)
F2 C2 1.410(3)
O1 C3 1.203(3)
C4 C5 1.389(3)
C4 C9 1.388(3)
C5 C6 1.374(3)
C6 H6 0.9300
C6 C7 1.387(3)
C7 H7 0.9300
C7 C8 1.388(3)
C9 H9 0.9300
C9 C8 1.394(3)
C3 C2 1.524(3)
C8 H8 0.9300
C2 H2 0.9800
C2 C1 1.492(3)
C1 H1A 0.9600
C1 H1B 0.9600
C1 H1C 0.9600

loop_
_exptl_oxdiff_crystal_face_indexfrac_h
_exptl_oxdiff_crystal_face_indexfrac_k
_exptl_oxdiff_crystal_face_indexfrac_l
_exptl_oxdiff_crystal_face_x
_exptl_oxdiff_crystal_face_y
_exptl_oxdiff_crystal_face_z
-0.0019 10.0024 0.0047 0.8072 0.5825 -0.1842
0.0014 -8.0046 3.9944 -1.0011 0.0134 0.1023
4.0003 1.0035 -1.9995 0.3213 0.0640 1.0522
-0.0007 2.9967 5.9986 -0.2909 0.8938 -0.1229
-1.0010 3.9964 5.9993 -0.2258 0.8907 -0.4033
2.0009 -2.9957 -5.9991 0.3223 -0.7711 0.6469
-0.9996 -1.9969 -5.9979 0.3559 -0.8969 -0.1576
1.0008 -2.9962 -5.9988 0.3066 -0.8325 0.3849
3.0000 0.9983 4.9975 -0.3163 0.8415 0.7113
-3.0007 1.9977 2.0007 -0.0634 0.1721 -0.8454
-0.0004 3.0047 -5.9958 0.7752 -0.5443 0.0123
-1.0017 9.0030 -1.9947 0.8884 0.2232 -0.4053
0.9987 8.0044 -2.9951 0.9280 0.1678 0.1484
4.0000 2.0024 0.0001 0.2243 0.3619 1.0112
-1.9992 -4.9995 -4.0000 -0.0797 -0.8933 -0.3869
-3.0001 -1.0003 -1.9989 0.0498 -0.4820 -0.7451
2.0003 0.0050 -5.9977 0.5644 -0.5963 0.5916
-1.0002 1.0038 -5.9965 0.5980 -0.7222 -0.2128
-4.0010 2.9988 0.0023 0.1793 -0.0707 -1.1033
